data_4319239
loop_
_publ_author_name
'Norbert W. Mitzel'
'Udo Losehand'
'Sarah L. Hinchley'
'David W. H. Rankin'

_publ_section_title
;
 Synthesis, Decomposition, and Structural Studies in the Gas Phase and
 Solid State of N,N-Dimethylaminoxygermane
;
_journal_name_full 'Inorganic Chemistry'
_journal_page_first 661
_journal_page_last 666
_journal_paper_doi 10.1021/ic0007409
_journal_volume 40
_journal_year 2001
_chemical_formula_sum 'C2 H9 Ge N O'
_chemical_formula_weight 135.69
_chemical_melting_point 251.15
_chemical_name_systematic
; 
 N,N-Dimethyl-O-germyl-hydroxylamine
;
_space_group_IT_number 62
_symmetry_cell_setting orthorhombic
_symmetry_space_group_name_Hall '-P 2ac 2n'
_symmetry_space_group_name_H-M 'P n m a'
_atom_sites_solution_hydrogens difmap
_atom_sites_solution_primary direct
_atom_sites_solution_secondary difmap
_audit_creation_method SHELXL-97
_cell_angle_alpha 90.00
_cell_angle_beta 90.00
_cell_angle_gamma 90.00
_cell_formula_units_Z 4
_cell_length_a 8.1280(12)
_cell_length_b 9.7037(15)
_cell_length_c 7.0722(12)
_cell_measurement_reflns_used 100
_cell_measurement_temperature 153(2)
_cell_measurement_theta_max 26
_cell_measurement_theta_min 20
_cell_volume 557.80(15)
_computing_cell_refinement 'CAD4 Software'
_computing_data_collection 'CAD4 Software'
_computing_data_reduction CADSHEL
_computing_molecular_graphics 'SHELXTL 5.01'
_computing_publication_material 'SHELXTL 5.01'
_computing_structure_refinement 'SHELXL-97 (Sheldrick, 1997)'
_computing_structure_solution 'SHELXS-97 (Sheldrick, 1990)'
_diffrn_ambient_temperature 153(2)
_diffrn_measured_fraction_theta_full 0.998
_diffrn_measured_fraction_theta_max 0.998
_diffrn_measurement_device_type 'Nonius CAD4 Turbo'
_diffrn_measurement_method 'omega scan'
_diffrn_radiation_monochromator graphite
_diffrn_radiation_source 'fine-focus sealed tube'
_diffrn_radiation_type MoK\a
_diffrn_radiation_wavelength 0.71073
_diffrn_reflns_av_R_equivalents 0.0399
_diffrn_reflns_av_sigmaI/netI 0.0266
_diffrn_reflns_limit_h_max 0
_diffrn_reflns_limit_h_min -13
_diffrn_reflns_limit_k_max 15
_diffrn_reflns_limit_k_min -15
_diffrn_reflns_limit_l_max 11
_diffrn_reflns_limit_l_min -11
_diffrn_reflns_number 4749
_diffrn_reflns_theta_full 34.94
_diffrn_reflns_theta_max 34.94
_diffrn_reflns_theta_min 3.56
_diffrn_standards_decay_% None
_diffrn_standards_interval_time 60
_diffrn_standards_number 3
_exptl_absorpt_coefficient_mu 5.350
_exptl_absorpt_correction_type none
_exptl_crystal_colour Colourless
_exptl_crystal_density_diffrn 1.616
_exptl_crystal_density_method 'not measured'
_exptl_crystal_description Cylinder
_exptl_crystal_F_000 272
_exptl_crystal_size_max 0.9
_exptl_crystal_size_mid 0.3
_exptl_crystal_size_min 0.3
_refine_diff_density_max 1.575
_refine_diff_density_min -0.522
_refine_diff_density_rms 0.111
_refine_ls_extinction_expression Fc^*^=kFc[1+0.001xFc^2^\l^3^/sin(2\q)]^-1/4^
_refine_ls_goodness_of_fit_ref 1.088
_refine_ls_hydrogen_treatment refall
_refine_ls_matrix_type full
_refine_ls_number_parameters 48
_refine_ls_number_reflns 1286
_refine_ls_number_restraints 0
_refine_ls_restrained_S_all 1.088
_refine_ls_R_factor_all 0.0285
_refine_ls_R_factor_gt 0.0249
_refine_ls_shift/su_max 0.000
_refine_ls_shift/su_mean 0.000
_refine_ls_structure_factor_coef Fsqd
_refine_ls_weighting_details 'calc w=1/[\s^2^(Fo^2^)+(0.0433P)^2^+0.0000P] where P=(Fo^2^+2Fc^2^)/3'
_refine_ls_weighting_scheme calc
_refine_ls_wR_factor_gt 0.0620
_refine_ls_wR_factor_ref 0.0638
_reflns_number_gt 1166
_reflns_number_total 1286
_reflns_threshold_expression >2sigma(I)
_cod_data_source_file ic0007409.cif
_cod_data_source_block los23
_cod_depositor_comments
;
The following automatic conversions were performed:

'_chemical_melting_point' value '-22' was changed to '251.15' - it
was converted from degrees Celsius(C) to Kelvins(K).

Automatic conversion script
Id: cif_fix_values 1569 2011-02-09 13:29:24Z adriana 

The following automatic conversions were performed:

'_symmetry_cell_setting' value 'Orthorhombic' changed to
'orthorhombic' according to the built-in table from CIF Core
dictionary named 'cif_core.dic' version 2.4.1 from
2010-06-29.

'_exptl_absorpt_correction_type' value 'None' changed to
'none' according to the built-in table from CIF Core dictionary named
'cif_core.dic' version 2.4.1 from 2010-06-29.

Automatic conversion script
Id: cif_fix_values 1646 2011-03-28 12:23:43Z adriana 
;
_cod_database_code 4319239

loop_
_symmetry_equiv_pos_as_xyz
'x, y, z'
'-x+1/2, -y, z+1/2'
'-x, y+1/2, -z'
'x+1/2, -y+1/2, -z+1/2'
'-x, -y, -z'
'x-1/2, y, -z-1/2'
'x, -y-1/2, z'
'-x-1/2, y-1/2, z-1/2'

loop_
_atom_site_label
_atom_site_type_symbol
_atom_site_fract_x
_atom_site_fract_y
_atom_site_fract_z
_atom_site_U_iso_or_equiv
_atom_site_adp_type
_atom_site_occupancy
_atom_site_symmetry_multiplicity
_atom_site_calc_flag
_atom_site_refinement_flags
_atom_site_disorder_assembly
_atom_site_disorder_group
Ge Ge 0.928715(17) 0.7500 0.20931(2) 0.01846(8) Uani 1 2 d S . .
O O 0.72902(13) 0.7500 0.09445(17) 0.0239(2) Uani 1 2 d S . .
N N 0.76621(16) 0.7500 -0.1076(2) 0.0215(2) Uani 1 2 d S . .
C C 0.68956(17) 0.62643(16) -0.1832(2) 0.0295(2) Uani 1 1 d . . .
H1 H 1.010(3) 0.633(2) 0.151(3) 0.038(5) Uiso 1 1 d . . .
H2 H 0.881(4) 0.7500 0.407(7) 0.055(10) Uiso 1 2 d S . .
H3 H 0.717(3) 0.623(3) -0.324(4) 0.043(6) Uiso 1 1 d . . .
H4 H 0.743(3) 0.550(3) -0.127(3) 0.038(5) Uiso 1 1 d . . .
H5 H 0.575(3) 0.620(4) -0.162(5) 0.050(8) Uiso 1 1 d . . .

loop_
_atom_site_aniso_label
_atom_site_aniso_U_11
_atom_site_aniso_U_22
_atom_site_aniso_U_33
_atom_site_aniso_U_23
_atom_site_aniso_U_13
_atom_site_aniso_U_12
Ge 0.01782(9) 0.01872(12) 0.01883(11) 0.000 0.00046(4) 0.000
O 0.0187(4) 0.0348(7) 0.0182(5) 0.000 0.0010(3) 0.000
N 0.0227(5) 0.0237(6) 0.0181(5) 0.000 0.0001(4) 0.000
C 0.0331(6) 0.0244(7) 0.0311(6) -0.0047(4) -0.0034(5) 0.0005(4)

loop_
_atom_type_symbol
_atom_type_description
_atom_type_scat_dispersion_real
_atom_type_scat_dispersion_imag
_atom_type_scat_source
C C 0.0033 0.0016 'International Tables Vol C Tables 4.2.6.8 and 6.1.1.4'
H H 0.0000 0.0000 'International Tables Vol C Tables 4.2.6.8 and 6.1.1.4'
N N 0.0061 0.0033 'International Tables Vol C Tables 4.2.6.8 and 6.1.1.4'
O O 0.0106 0.0060 'International Tables Vol C Tables 4.2.6.8 and 6.1.1.4'
Ge Ge 0.1547 1.8001 'International Tables Vol C Tables 4.2.6.8 and 6.1.1.4'

loop_
_geom_angle_atom_site_label_1
_geom_angle_atom_site_label_2
_geom_angle_atom_site_label_3
_geom_angle
_geom_angle_site_symmetry_1
_geom_angle_site_symmetry_3
_geom_angle_publ_flag
O Ge N 32.90(5) . . ?
O Ge H1 107.2(10) . . ?
N Ge H1 89.2(10) . . ?
O Ge H2 101.0(15) . . ?
N Ge H2 133.9(15) . . ?
H1 Ge H2 114.6(12) . . ?
N O Ge 104.64(8) . . ?
C N C 111.18(15) . 7_575 ?
C N O 105.76(9) . . ?
C N O 105.76(9) 7_575 . ?
C N Ge 122.34(8) . . ?
C N Ge 122.34(8) 7_575 . ?
O N Ge 42.46(6) . . ?
N C H3 107.2(16) . . ?
N C H4 107.3(15) . . ?
H3 C H4 106(2) . . ?
N C H5 115(2) . . ?
H3 C H5 112(2) . . ?
H4 C H5 109(3) . . ?

loop_
_geom_bond_atom_site_label_1
_geom_bond_atom_site_label_2
_geom_bond_distance
_geom_bond_site_symmetry_2
_geom_bond_publ_flag
Ge O 1.8150(12) . ?
Ge N 2.6013(14) . ?
Ge H1 1.37(2) . ?
Ge H2 1.45(5) . ?
O N 1.4603(18) . ?
N C 1.4534(16) . ?
N C 1.4534(16) 7_575 ?
C H3 1.02(3) . ?
C H4 0.95(3) . ?
C H5 0.95(2) . ?

loop_
_geom_torsion_atom_site_label_1
_geom_torsion_atom_site_label_2
_geom_torsion_atom_site_label_3
_geom_torsion_atom_site_label_4
_geom_torsion
_geom_torsion_site_symmetry_1
_geom_torsion_site_symmetry_2
_geom_torsion_site_symmetry_3
_geom_torsion_site_symmetry_4
_geom_torsion_publ_flag
Ge O N C 120.99(8) . . . . ?
Ge O N C -120.99(8) . . . 7_575 ?
O Ge N C -77.54(10) . . . . ?
O Ge N C 77.54(10) . . . 7_575 ?
